data_4326911
loop_
_publ_author_name
'Iryna N. Stepanenko'
'Maria S. Novak'
'Gerhard M\"uhlgassner'
'Alexander Roller'
'Michaela Hejl'
'Vladimir B. Arion'
'Michael A. Jakupec'
'Bernhard K. Keppler'

_publ_section_title
;
 Organometallic 3-(1H-Benzimidazol-2-yl)-1H-pyrazolo[3,4-b]pyridines as
 Potential Anticancer Agents
;
_journal_name_full 'Inorganic Chemistry'
_journal_page_first 11715
_journal_page_last 11728
_journal_paper_doi 10.1021/ic201704u
_journal_volume 50
_journal_year 2011
_chemical_formula_moiety 'C25 H26 Br Cl N5 O Ru, C25 H25 Br Cl N5 O Ru, C H4 O, Cl'
_chemical_formula_sum 'C51 H55 Br2 Cl3 N10 O3 Ru2'
_chemical_formula_weight 1324.36
_chemical_name_systematic
; 
(hapto^6^p-cymene){5-bromo-3-(7-methoxymethyl-1H-benzimidazol-kappaN-2-yl)-
1H-pyrazolo-kappaN-[3,4-b]pyridine}chloridoruthenium(II) chloride- 
(hapto^6^p-cymene){5-bromo-3-(7-methoxymethyl-1H-benzimidazol-kappaN-2-yl)-
-pyrazolo-kappaN-[3,4-b]pyridin-1-ide}chloridoruthenium(II) methanol solvate   
;
_space_group_IT_number 2
_symmetry_cell_setting triclinic
_symmetry_space_group_name_Hall '-P 1'
_symmetry_space_group_name_H-M 'P -1'
_atom_sites_solution_hydrogens geom
_atom_sites_solution_primary direct
_atom_sites_solution_secondary difmap
_audit_creation_method SHELXL-97
_cell_angle_alpha 104.380(5)
_cell_angle_beta 93.139(5)
_cell_angle_gamma 98.859(4)
_cell_formula_units_Z 2
_cell_length_a 9.9942(9)
_cell_length_b 15.4370(13)
_cell_length_c 17.8076(17)
_cell_measurement_reflns_used 7686
_cell_measurement_temperature 100(2)
_cell_measurement_theta_max 23.62
_cell_measurement_theta_min 2.28
_cell_volume 2617.1(4)
_computing_structure_refinement 'SHELXL-97 (Sheldrick, 1997)'
_computing_structure_solution 'SHELXS-97 (Sheldrick, 1990)'
_diffrn_ambient_temperature 100(2)
_diffrn_measured_fraction_theta_full 0.990
_diffrn_measured_fraction_theta_max 0.990
_diffrn_radiation_monochromator graphite
_diffrn_radiation_source 'fine-focus sealed tube'
_diffrn_radiation_type MoK\a
_diffrn_radiation_wavelength 0.71073
_diffrn_reflns_av_R_equivalents 0.1234
_diffrn_reflns_av_sigmaI/netI 0.0878
_diffrn_reflns_limit_h_max 11
_diffrn_reflns_limit_h_min -11
_diffrn_reflns_limit_k_max 18
_diffrn_reflns_limit_k_min -18
_diffrn_reflns_limit_l_max 21
_diffrn_reflns_limit_l_min -21
_diffrn_reflns_number 78381
_diffrn_reflns_theta_full 25.33
_diffrn_reflns_theta_max 25.33
_diffrn_reflns_theta_min 2.29
_exptl_absorpt_coefficient_mu 2.310
_exptl_absorpt_correction_T_max 0.6551
_exptl_absorpt_correction_T_min 0.6551
_exptl_absorpt_correction_type multi-scan
_exptl_absorpt_process_details SADABS
_exptl_crystal_colour yellow
_exptl_crystal_density_diffrn 1.681
_exptl_crystal_description plate
_exptl_crystal_F_000 1328
_exptl_crystal_size_max 0.20
_exptl_crystal_size_mid 0.20
_exptl_crystal_size_min 0.20
_refine_diff_density_max 2.097
_refine_diff_density_min -0.831
_refine_diff_density_rms 0.144
_refine_ls_extinction_method none
_refine_ls_goodness_of_fit_ref 1.048
_refine_ls_hydrogen_treatment constr
_refine_ls_matrix_type full
_refine_ls_number_parameters 651
_refine_ls_number_reflns 9462
_refine_ls_number_restraints 16
_refine_ls_restrained_S_all 1.048
_refine_ls_R_factor_all 0.0961
_refine_ls_R_factor_gt 0.0512
_refine_ls_shift/su_max 0.001
_refine_ls_shift/su_mean 0.000
_refine_ls_structure_factor_coef Fsqd
_refine_ls_weighting_details 'calc w=1/[\s^2^(Fo^2^)+(0.0669P)^2^+1.5073P] where P=(Fo^2^+2Fc^2^)/3'
_refine_ls_weighting_scheme calc
_refine_ls_wR_factor_gt 0.1223
_refine_ls_wR_factor_ref 0.1411
_reflns_number_gt 6187
_reflns_number_total 9462
_reflns_threshold_expression >2sigma(I)
_cod_data_source_file ic201704u_si_002_6.cif
_cod_data_source_block irst825
_cod_database_code 4326911

loop_
_symmetry_equiv_pos_as_xyz
'x, y, z'
'-x, -y, -z'

loop_
_atom_site_label
_atom_site_type_symbol
_atom_site_fract_x
_atom_site_fract_y
_atom_site_fract_z
_atom_site_U_iso_or_equiv
_atom_site_adp_type
_atom_site_occupancy
_atom_site_symmetry_multiplicity
_atom_site_calc_flag
_atom_site_refinement_flags
_atom_site_disorder_assembly
_atom_site_disorder_group
Ru1A Ru 0.79548(5) 0.68059(3) 0.39358(3) 0.01915(15) Uani 1 1 d . . .
Br1A Br 0.54375(7) 0.73197(5) -0.04492(4) 0.02610(19) Uani 1 1 d . . .
Cl1A Cl 1.00785(17) 0.72212(11) 0.34461(10) 0.0294(4) Uani 1 1 d . . .
N1A N 0.7141(5) 0.6602(3) 0.2794(3) 0.0210(12) Uani 1 1 d . . .
N2A N 0.6996(5) 0.5859(3) 0.2182(3) 0.0209(13) Uani 1 1 d . . .
H200 H 0.7123 0.5311 0.2197 0.025 Uiso 1 1 calc R . .
N3A N 0.6406(5) 0.5565(3) 0.0816(3) 0.0207(12) Uani 1 1 d . . .
N4A N 0.6842(6) 0.8979(4) 0.3192(3) 0.0312(15) Uani 1 1 d . . .
H40A H 0.6494 0.9153 0.2800 0.037 Uiso 1 1 calc R . .
N5A N 0.7591(6) 0.8090(3) 0.3870(3) 0.0229(13) Uani 1 1 d . . .
C1A C 0.6615(6) 0.6122(4) 0.1541(4) 0.0195(15) Uani 1 1 d . . .
C2A C 0.6085(6) 0.5955(4) 0.0270(4) 0.0221(15) Uani 1 1 d . . .
H2A H 0.5939 0.5591 -0.0252 0.027 Uiso 1 1 calc R . .
C3A C 0.5941(6) 0.6878(4) 0.0402(4) 0.0206(15) Uani 1 1 d . . .
C4A C 0.6146(6) 0.7449(4) 0.1154(4) 0.0236(16) Uani 1 1 d . . .
H4A H 0.6051 0.8069 0.1259 0.028 Uiso 1 1 calc R . .
C5A C 0.6502(6) 0.7053(4) 0.1747(4) 0.0203(15) Uani 1 1 d . . .
C6A C 0.6869(6) 0.7326(4) 0.2556(4) 0.0221(15) Uani 1 1 d . . .
C7A C 0.7083(6) 0.8148(4) 0.3179(4) 0.0218(15) Uani 1 1 d . . .
C8A C 0.7246(8) 0.9514(5) 0.3942(4) 0.0337(18) Uani 1 1 d . . .
C9A C 0.7211(10) 1.0441(5) 0.4285(5) 0.049(2) Uani 1 1 d D B .
C10A C 0.7761(10) 1.0751(5) 0.5065(5) 0.055(3) Uani 1 1 d . . .
H10A H 0.7776 1.1370 0.5324 0.066 Uiso 1 1 calc R . .
C11A C 0.8280(9) 1.0212(5) 0.5479(4) 0.047(2) Uani 1 1 d . . .
H11A H 0.8647 1.0470 0.6005 0.056 Uiso 1 1 calc R . .
C12A C 0.8275(8) 0.9302(5) 0.5140(4) 0.038(2) Uani 1 1 d . . .
H12A H 0.8625 0.8930 0.5428 0.046 Uiso 1 1 calc R . .
C13A C 0.7747(7) 0.8947(4) 0.4370(4) 0.0304(17) Uani 1 1 d . . .
C14A C 0.6623(10) 1.1054(5) 0.3856(5) 0.058(3) Uani 1 1 d D . .
H14A H 0.5946 1.1332 0.4143 0.070 Uiso 0.35 1 d PR A 1
H14B H 0.6213 1.0712 0.3347 0.070 Uiso 0.35 1 d PR A 1
O1A O 0.7782(13) 1.1776(8) 0.3799(8) 0.050(2) Uani 0.35 1 d PD B 1
C15A C 0.8771(19) 1.1314(16) 0.3354(17) 0.062(4) Uani 0.35 1 d PDU B 1
H15A H 0.9547 1.1764 0.3307 0.093 Uiso 0.35 1 calc PR B 1
H15B H 0.8342 1.0979 0.2833 0.093 Uiso 0.35 1 calc PR B 1
H15C H 0.9087 1.0890 0.3622 0.093 Uiso 0.35 1 calc PR B 1
H14S H 0.6534 1.1632 0.4168 0.074 Uiso 0.65 1 d PR B 2
H14P H 0.5596 1.0780 0.3627 0.074 Uiso 0.65 1 d PR B 2
O1C O 0.7410(9) 1.1139(5) 0.3190(4) 0.050(2) Uani 0.65 1 d PD B 2
C15C C 0.8741(12) 1.1686(10) 0.3512(9) 0.062(4) Uani 0.65 1 d PDU B 2
H15D H 0.9292 1.1757 0.3085 0.093 Uiso 0.65 1 calc PR B 2
H15E H 0.9202 1.1382 0.3845 0.093 Uiso 0.65 1 calc PR B 2
H15F H 0.8619 1.2285 0.3820 0.093 Uiso 0.65 1 calc PR B 2
C16A C 0.9044(7) 0.6120(4) 0.4689(4) 0.0249(16) Uani 1 1 d . . .
C17A C 0.8123(7) 0.5464(4) 0.4111(4) 0.0246(16) Uani 1 1 d . . .
H17A H 0.8430 0.4962 0.3784 0.029 Uiso 1 1 calc R . .
C18A C 0.6748(7) 0.5568(4) 0.4028(4) 0.0246(16) Uani 1 1 d . . .
H18A H 0.6152 0.5136 0.3628 0.030 Uiso 1 1 calc R . .
C19A C 0.6212(7) 0.6284(4) 0.4510(4) 0.0257(16) Uani 1 1 d . . .
C20A C 0.7157(7) 0.6935(4) 0.5058(4) 0.0244(16) Uani 1 1 d . . .
H20A H 0.6851 0.7444 0.5374 0.029 Uiso 1 1 calc R . .
C21A C 0.8546(7) 0.6863(5) 0.5158(4) 0.0253(16) Uani 1 1 d . . .
H21A H 0.9146 0.7314 0.5542 0.030 Uiso 1 1 calc R . .
C22A C 1.0531(7) 0.6064(5) 0.4781(4) 0.0352(19) Uani 1 1 d . . .
H22A H 1.0758 0.5955 0.5288 0.053 Uiso 1 1 calc R . .
H22B H 1.1077 0.6635 0.4748 0.053 Uiso 1 1 calc R . .
H22C H 1.0728 0.5563 0.4366 0.053 Uiso 1 1 calc R . .
C23A C 0.4723(7) 0.6342(5) 0.4449(5) 0.0369(19) Uani 1 1 d . . .
H23A H 0.4225 0.5791 0.4055 0.044 Uiso 1 1 calc R . .
C24A C 0.4204(8) 0.6345(6) 0.5259(5) 0.056(3) Uani 1 1 d . . .
H24A H 0.3232 0.6379 0.5237 0.085 Uiso 1 1 calc R . .
H24B H 0.4709 0.6872 0.5654 0.085 Uiso 1 1 calc R . .
H24C H 0.4345 0.5787 0.5396 0.085 Uiso 1 1 calc R . .
C25A C 0.4413(8) 0.7171(5) 0.4227(5) 0.042(2) Uani 1 1 d . . .
H25A H 0.3427 0.7157 0.4194 0.062 Uiso 1 1 calc R . .
H25B H 0.4742 0.7180 0.3720 0.062 Uiso 1 1 calc R . .
H25C H 0.4866 0.7716 0.4621 0.062 Uiso 1 1 calc R . .
Ru1B Ru 0.02419(5) 0.62107(3) 0.82892(3) 0.01821(15) Uani 1 1 d . . .
Br1B Br 0.75749(7) 0.85556(5) 0.70222(4) 0.02758(19) Uani 1 1 d . . .
Cl1B Cl -0.02614(16) 0.61574(11) 0.69383(9) 0.0236(4) Uani 1 1 d . . .
O1B O 0.1368(5) 1.0921(4) 0.8107(3) 0.0471(14) Uani 1 1 d . . .
N1B N 0.2272(5) 0.6513(3) 0.8054(3) 0.0195(12) Uani 1 1 d . . .
N2B N 0.3171(5) 0.5967(3) 0.7783(3) 0.0197(12) Uani 1 1 d . . .
N3B N 0.5387(5) 0.6189(3) 0.7329(3) 0.0204(12) Uani 1 1 d . . .
N4B N 0.1967(5) 0.8902(3) 0.8451(3) 0.0206(12) Uani 1 1 d . . .
H40B H 0.2692 0.9273 0.8394 0.025 Uiso 1 1 calc R . .
N5B N 0.0606(5) 0.7622(3) 0.8459(3) 0.0194(12) Uani 1 1 d . . .
C1B C 0.4273(6) 0.6496(4) 0.7605(3) 0.0168(14) Uani 1 1 d . . .
C2B C 0.6307(7) 0.6813(4) 0.7174(4) 0.0240(16) Uani 1 1 d . . .
H2B H 0.7107 0.6634 0.6966 0.029 Uiso 1 1 calc R . .
C3B C 0.6167(6) 0.7738(4) 0.7301(4) 0.0191(15) Uani 1 1 d . . .
C4B C 0.5056(6) 0.8062(4) 0.7602(4) 0.0201(15) Uani 1 1 d . . .
H4B H 0.4964 0.8682 0.7691 0.024 Uiso 1 1 calc R . .
C5B C 0.4061(6) 0.7406(4) 0.7770(4) 0.0181(14) Uani 1 1 d . . .
C6B C 0.2757(6) 0.7381(4) 0.8054(4) 0.0174(14) Uani 1 1 d . . .
C7B C 0.1823(7) 0.7990(4) 0.8312(4) 0.0217(15) Uani 1 1 d . . .
C8B C 0.0760(6) 0.9141(4) 0.8700(4) 0.0211(15) Uani 1 1 d . . .
C9B C 0.0321(6) 0.9983(4) 0.8897(4) 0.0196(15) Uani 1 1 d . . .
C10B C -0.0978(7) 0.9972(4) 0.9113(4) 0.0248(16) Uani 1 1 d . . .
H10B H -0.1306 1.0529 0.9261 0.030 Uiso 1 1 calc R . .
C11B C -0.1845(7) 0.9161(4) 0.9124(4) 0.0246(16) Uani 1 1 d . . .
H11B H -0.2737 0.9187 0.9278 0.029 Uiso 1 1 calc R . .
C12B C -0.1418(6) 0.8337(4) 0.8916(4) 0.0213(15) Uani 1 1 d . . .
H12B H -0.1999 0.7791 0.8924 0.026 Uiso 1 1 calc R . .
C13B C -0.0094(6) 0.8331(4) 0.8692(3) 0.0186(14) Uani 1 1 d . . .
C14B C 0.1251(7) 1.0856(4) 0.8869(4) 0.0244(16) Uani 1 1 d . . .
H14C H 0.0883 1.1386 0.9165 0.029 Uiso 1 1 calc R . .
H14D H 0.2165 1.0874 0.9122 0.029 Uiso 1 1 calc R . .
C15B C 0.0119(9) 1.1134(7) 0.7786(6) 0.079(4) Uani 1 1 d . . .
H15S H 0.0213 1.1170 0.7249 0.119 Uiso 1 1 calc R . .
H15P H -0.0046 1.1718 0.8102 0.119 Uiso 1 1 calc R . .
H15O H -0.0648 1.0657 0.7791 0.119 Uiso 1 1 calc R . .
C16B C -0.1421(6) 0.5011(5) 0.8130(4) 0.0244(16) Uani 1 1 d . . .
C17B C -0.1785(6) 0.5790(4) 0.8619(4) 0.0231(16) Uani 1 1 d . . .
H17B H -0.2609 0.5983 0.8496 0.028 Uiso 1 1 calc R . .
C18B C -0.0916(6) 0.6285(4) 0.9293(4) 0.0215(15) Uani 1 1 d . . .
H18B H -0.1189 0.6801 0.9620 0.026 Uiso 1 1 calc R . .
C19B C 0.0329(7) 0.6049(4) 0.9503(4) 0.0228(15) Uani 1 1 d . . .
C20B C 0.0711(7) 0.5295(4) 0.8974(4) 0.0249(16) Uani 1 1 d . . .
H20B H 0.1572 0.5136 0.9074 0.030 Uiso 1 1 calc R . .
C21B C -0.0144(6) 0.4772(4) 0.8303(4) 0.0197(15) Uani 1 1 d . . .
H21B H 0.0136 0.4263 0.7969 0.024 Uiso 1 1 calc R . .
C22B C -0.2351(7) 0.4473(5) 0.7421(4) 0.0290(17) Uani 1 1 d . . .
H22D H -0.2995 0.4005 0.7561 0.043 Uiso 1 1 calc R . .
H22E H -0.1811 0.4183 0.7019 0.043 Uiso 1 1 calc R . .
H22F H -0.2852 0.4879 0.7221 0.043 Uiso 1 1 calc R . .
C23B C 0.1185(7) 0.6587(4) 1.0248(4) 0.0258(16) Uani 1 1 d . . .
H23B H 0.0577 0.6604 1.0677 0.031 Uiso 1 1 calc R . .
C24B C 0.1697(8) 0.7582(5) 1.0249(4) 0.0357(18) Uani 1 1 d . . .
H24D H 0.2242 0.7899 1.0742 0.054 Uiso 1 1 calc R . .
H24E H 0.0916 0.7882 1.0189 0.054 Uiso 1 1 calc R . .
H24F H 0.2257 0.7598 0.9816 0.054 Uiso 1 1 calc R . .
C25B C 0.2385(7) 0.6164(4) 1.0462(4) 0.0271(16) Uani 1 1 d . . .
H25D H 0.2883 0.6548 1.0950 0.041 Uiso 1 1 calc R . .
H25E H 0.2994 0.6112 1.0046 0.041 Uiso 1 1 calc R . .
H25F H 0.2050 0.5559 1.0528 0.041 Uiso 1 1 calc R . .
Cl2 Cl 0.4514(2) 1.03224(13) 0.82175(13) 0.0455(5) Uani 1 1 d . . .
O2 O 0.6382(11) 0.1944(6) 0.7809(6) 0.120(3) Uani 1 1 d . . .
H2 H 0.6138 0.1568 0.8066 0.180 Uiso 1 1 calc R . .
C26 C 0.6787(11) 0.1493(9) 0.7104(8) 0.100(4) Uani 1 1 d . . .
H26A H 0.7528 0.1890 0.6953 0.151 Uiso 1 1 calc R . .
H26B H 0.6015 0.1332 0.6702 0.151 Uiso 1 1 calc R . .
H26C H 0.7102 0.0940 0.7160 0.151 Uiso 1 1 calc R . .

loop_
_atom_site_aniso_label
_atom_site_aniso_U_11
_atom_site_aniso_U_22
_atom_site_aniso_U_33
_atom_site_aniso_U_23
_atom_site_aniso_U_13
_atom_site_aniso_U_12
Ru1A 0.0245(3) 0.0153(3) 0.0178(3) 0.0042(2) 0.0030(2) 0.0040(2)
Br1A 0.0273(4) 0.0298(4) 0.0234(4) 0.0119(3) 0.0024(3) 0.0036(3)
Cl1A 0.0323(10) 0.0241(9) 0.0320(10) 0.0084(8) 0.0097(8) 0.0012(8)
N1A 0.028(3) 0.015(3) 0.020(3) 0.004(2) 0.004(2) 0.004(2)
N2A 0.032(3) 0.006(3) 0.025(3) 0.003(2) 0.002(3) 0.005(2)
N3A 0.022(3) 0.017(3) 0.025(3) 0.008(3) 0.004(2) 0.002(2)
N4A 0.052(4) 0.014(3) 0.027(4) 0.003(3) -0.001(3) 0.008(3)
N5A 0.039(4) 0.017(3) 0.011(3) 0.001(2) 0.003(3) 0.005(3)
C1A 0.014(3) 0.024(4) 0.020(4) 0.004(3) 0.006(3) 0.003(3)
C2A 0.020(4) 0.020(4) 0.021(4) -0.003(3) 0.001(3) -0.002(3)
C3A 0.015(3) 0.025(4) 0.022(4) 0.006(3) 0.005(3) 0.002(3)
C4A 0.018(4) 0.016(4) 0.038(5) 0.010(3) 0.005(3) 0.003(3)
C5A 0.025(4) 0.016(4) 0.019(4) 0.007(3) 0.002(3) 0.001(3)
C6A 0.025(4) 0.016(4) 0.028(4) 0.010(3) 0.001(3) 0.003(3)
C7A 0.027(4) 0.012(3) 0.024(4) -0.001(3) 0.006(3) 0.004(3)
C8A 0.058(5) 0.020(4) 0.024(4) 0.005(3) 0.003(4) 0.013(4)
C9A 0.092(7) 0.028(5) 0.033(5) 0.010(4) 0.015(5) 0.021(5)
C10A 0.106(8) 0.014(4) 0.039(6) -0.007(4) 0.005(5) 0.012(5)
C11A 0.096(7) 0.018(4) 0.021(4) -0.005(3) 0.008(4) 0.008(4)
C12A 0.058(5) 0.034(5) 0.023(4) 0.011(4) 0.002(4) 0.004(4)
C13A 0.046(5) 0.017(4) 0.028(4) 0.004(3) 0.011(3) 0.006(3)
C14A 0.102(8) 0.033(5) 0.046(6) 0.013(4) 0.016(5) 0.023(5)
O1A 0.065(6) 0.039(5) 0.044(5) 0.011(4) -0.008(4) 0.004(4)
C15A 0.062(4) 0.062(4) 0.062(4) 0.0163(12) 0.0057(8) 0.0103(10)
O1C 0.065(6) 0.039(5) 0.044(5) 0.011(4) -0.008(4) 0.004(4)
C15C 0.062(4) 0.062(4) 0.062(4) 0.0163(12) 0.0057(8) 0.0103(10)
C16A 0.036(4) 0.025(4) 0.023(4) 0.018(3) 0.004(3) 0.012(3)
C17A 0.041(4) 0.015(4) 0.022(4) 0.008(3) 0.010(3) 0.009(3)
C18A 0.033(4) 0.013(4) 0.023(4) 0.004(3) -0.001(3) -0.007(3)
C19A 0.029(4) 0.022(4) 0.028(4) 0.012(3) 0.004(3) -0.001(3)
C20A 0.030(4) 0.024(4) 0.022(4) 0.007(3) 0.015(3) 0.009(3)
C21A 0.032(4) 0.025(4) 0.018(4) 0.006(3) 0.000(3) 0.001(3)
C22A 0.023(4) 0.042(5) 0.046(5) 0.017(4) 0.007(3) 0.009(3)
C23A 0.030(4) 0.032(4) 0.048(5) 0.010(4) 0.002(4) 0.006(3)
C24A 0.033(5) 0.083(7) 0.074(7) 0.051(6) 0.020(4) 0.018(5)
C25A 0.038(5) 0.044(5) 0.045(5) 0.012(4) 0.009(4) 0.013(4)
Ru1B 0.0201(3) 0.0145(3) 0.0217(3) 0.0059(2) 0.0056(2) 0.0049(2)
Br1B 0.0279(4) 0.0261(4) 0.0272(4) 0.0054(3) 0.0099(3) -0.0002(3)
Cl1B 0.0249(9) 0.0239(9) 0.0244(10) 0.0081(7) 0.0056(7) 0.0073(7)
O1B 0.049(4) 0.047(3) 0.045(4) 0.016(3) 0.005(3) 0.000(3)
N1B 0.019(3) 0.019(3) 0.022(3) 0.006(2) 0.003(2) 0.006(2)
N2B 0.016(3) 0.024(3) 0.019(3) 0.003(2) 0.001(2) 0.008(2)
N3B 0.019(3) 0.019(3) 0.025(3) 0.009(3) 0.001(2) 0.006(2)
N4B 0.018(3) 0.014(3) 0.029(3) 0.003(2) 0.004(2) 0.003(2)
N5B 0.022(3) 0.015(3) 0.026(3) 0.011(2) 0.004(2) 0.004(2)
C1B 0.022(4) 0.019(3) 0.012(3) 0.007(3) 0.002(3) 0.005(3)
C2B 0.019(4) 0.025(4) 0.027(4) 0.002(3) 0.000(3) 0.007(3)
C3B 0.023(4) 0.015(3) 0.017(4) 0.003(3) 0.004(3) -0.001(3)
C4B 0.025(4) 0.016(4) 0.017(4) -0.001(3) 0.002(3) 0.006(3)
C5B 0.021(4) 0.017(3) 0.018(4) 0.005(3) 0.000(3) 0.009(3)
C6B 0.022(4) 0.012(3) 0.018(4) 0.003(3) 0.002(3) 0.004(3)
C7B 0.028(4) 0.012(3) 0.027(4) 0.008(3) 0.005(3) 0.005(3)
C8B 0.023(4) 0.015(3) 0.024(4) 0.002(3) 0.003(3) 0.002(3)
C9B 0.025(4) 0.018(4) 0.015(4) -0.001(3) 0.005(3) 0.010(3)
C10B 0.032(4) 0.023(4) 0.022(4) 0.005(3) 0.007(3) 0.013(3)
C11B 0.023(4) 0.030(4) 0.025(4) 0.012(3) 0.010(3) 0.009(3)
C12B 0.026(4) 0.021(4) 0.020(4) 0.008(3) 0.006(3) 0.008(3)
C13B 0.025(4) 0.023(4) 0.010(3) 0.006(3) 0.006(3) 0.009(3)
C14B 0.031(4) 0.028(4) 0.012(4) 0.003(3) 0.007(3) 0.001(3)
C15B 0.052(6) 0.102(8) 0.098(9) 0.076(7) -0.022(6) -0.016(6)
C16B 0.019(4) 0.026(4) 0.033(4) 0.019(3) 0.007(3) 0.002(3)
C17B 0.016(3) 0.026(4) 0.034(4) 0.016(3) 0.007(3) 0.007(3)
C18B 0.027(4) 0.018(4) 0.023(4) 0.009(3) 0.016(3) 0.007(3)
C19B 0.029(4) 0.020(4) 0.023(4) 0.011(3) 0.006(3) 0.005(3)
C20B 0.022(4) 0.028(4) 0.030(4) 0.014(3) 0.010(3) 0.007(3)
C21B 0.027(4) 0.013(3) 0.020(4) 0.007(3) 0.007(3) -0.001(3)
C22B 0.031(4) 0.024(4) 0.035(4) 0.011(3) 0.007(3) 0.007(3)
C23B 0.029(4) 0.025(4) 0.027(4) 0.009(3) 0.009(3) 0.010(3)
C24B 0.047(5) 0.025(4) 0.032(5) 0.000(3) -0.002(4) 0.009(4)
C25B 0.035(4) 0.021(4) 0.026(4) 0.007(3) 0.005(3) 0.004(3)
Cl2 0.0445(12) 0.0313(11) 0.0645(15) 0.0128(10) 0.0193(10) 0.0131(9)
O2 0.122(8) 0.120(7) 0.099(7) 0.000(6) 0.039(6) 0.000(6)
C26 0.059(8) 0.143(12) 0.106(11) 0.043(10) 0.022(7) 0.014(8)

loop_
_atom_type_symbol
_atom_type_description
_atom_type_scat_dispersion_real
_atom_type_scat_dispersion_imag
_atom_type_scat_source
C C 0.0033 0.0016 'International Tables Vol C Tables 4.2.6.8 and 6.1.1.4'
H H 0.0000 0.0000 'International Tables Vol C Tables 4.2.6.8 and 6.1.1.4'
N N 0.0061 0.0033 'International Tables Vol C Tables 4.2.6.8 and 6.1.1.4'
Cl Cl 0.1484 0.1585 'International Tables Vol C Tables 4.2.6.8 and 6.1.1.4'
Br Br -0.2901 2.4595 'International Tables Vol C Tables 4.2.6.8 and 6.1.1.4'
O O 0.0106 0.0060 'International Tables Vol C Tables 4.2.6.8 and 6.1.1.4'
Ru Ru -1.2594 0.8363 'International Tables Vol C Tables 4.2.6.8 and 6.1.1.4'

loop_
_geom_angle_atom_site_label_1
_geom_angle_atom_site_label_2
_geom_angle_atom_site_label_3
_geom_angle
N1A Ru1A N5A 75.6(2)
N1A Ru1A C18A 91.6(2)
N5A Ru1A C18A 136.2(2)
N1A Ru1A C20A 135.9(2)
N5A Ru1A C20A 93.0(2)
C18A Ru1A C20A 67.3(3)
N1A Ru1A C17A 107.3(2)
N5A Ru1A C17A 172.4(2)
C18A Ru1A C17A 37.9(2)
C20A Ru1A C17A 80.0(2)
N1A Ru1A C21A 171.1(2)
N5A Ru1A C21A 108.9(2)
C18A Ru1A C21A 79.8(2)
C20A Ru1A C21A 37.8(2)
C17A Ru1A C21A 67.3(2)
N1A Ru1A C19A 103.4(2)
N5A Ru1A C19A 103.9(2)
C18A Ru1A C19A 37.9(2)
C20A Ru1A C19A 37.4(2)
C17A Ru1A C19A 68.7(2)
C21A Ru1A C19A 68.2(2)
N1A Ru1A C16A 140.9(2)
N5A Ru1A C16A 142.0(2)
C18A Ru1A C16A 67.8(2)
C20A Ru1A C16A 67.7(2)
C17A Ru1A C16A 37.4(2)
C21A Ru1A C16A 37.2(2)
C19A Ru1A C16A 80.9(2)
N1A Ru1A Cl1A 84.45(15)
N5A Ru1A Cl1A 85.05(15)
C18A Ru1A Cl1A 136.07(19)
C20A Ru1A Cl1A 137.70(18)
C17A Ru1A Cl1A 102.14(18)
C21A Ru1A Cl1A 103.47(18)
C19A Ru1A Cl1A 169.22(18)
C16A Ru1A Cl1A 88.35(18)
C6A N1A N2A 110.6(5)
C6A N1A Ru1A 118.6(4)
N2A N1A Ru1A 130.2(4)
N1A N2A C1A 106.6(5)
N1A N2A H200 126.7
C1A N2A H200 126.7
C2A N3A C1A 114.4(5)
C7A N4A C8A 106.7(6)
C7A N4A H40A 126.6
C8A N4A H40A 126.6
C7A N5A C13A 106.9(5)
C7A N5A Ru1A 116.4(4)
C13A N5A Ru1A 136.7(4)
N3A C1A N2A 123.6(6)
N3A C1A C5A 125.9(6)
N2A C1A C5A 110.4(6)
N3A C2A C3A 124.9(6)
N3A C2A H2A 117.6
C3A C2A H2A 117.6
C4A C3A C2A 120.3(6)
C4A C3A Br1A 120.4(5)
C2A C3A Br1A 119.2(5)
C3A C4A C5A 116.0(6)
C3A C4A H4A 122.0
C5A C4A H4A 122.0
C4A C5A C6A 138.0(6)
C4A C5A C1A 118.4(6)
C6A C5A C1A 103.6(5)
N1A C6A C5A 108.8(5)
N1A C6A C7A 112.8(6)
C5A C6A C7A 138.4(6)
N5A C7A N4A 112.7(6)
N5A C7A C6A 116.4(5)
N4A C7A C6A 130.9(6)
N4A C8A C9A 131.1(7)
N4A C8A C13A 106.7(6)
C9A C8A C13A 122.2(7)
C10A C9A C8A 114.2(7)
C10A C9A C14A 122.3(7)
C8A C9A C14A 123.5(7)
C11A C10A C9A 124.1(7)
C11A C10A H10A 118.0
C9A C10A H10A 118.0
C10A C11A C12A 121.0(7)
C10A C11A H11A 119.5
C12A C11A H11A 119.5
C11A C12A C13A 118.2(7)
C11A C12A H12A 120.9
C13A C12A H12A 120.9
N5A C13A C12A 132.7(6)
N5A C13A C8A 106.9(6)
C12A C13A C8A 120.3(6)
O1C C14A O1A 50.1(7)
O1C C14A C9A 109.8(7)
O1A C14A C9A 106.8(8)
O1C C14A H14A 139.4
O1A C14A H14A 109.7
C9A C14A H14A 110.0
O1C C14A H14B 63.2
O1A C14A H14B 110.9
C9A C14A H14B 110.6
H14A C14A H14B 108.9
O1C C14A H14S 111.1
O1A C14A H14S 68.5
C9A C14A H14S 115.4
H14B C14A H14S 131.9
O1C C14A H14P 107.3
O1A C14A H14P 141.1
C9A C14A H14P 111.2
H14A C14A H14P 64.5
H14B C14A H14P 47.3
H14S C14A H14P 101.4
C15A O1A C14A 107.1(9)
C15A O1A H14S 143.8
O1A C15A H15A 109.5
O1A C15A H15B 109.5
H15A C15A H15B 109.5
O1A C15A H15C 109.5
H15A C15A H15C 109.5
H15B C15A H15C 109.5
C15C O1C C14A 107.2(8)
C15C O1C H14B 146.2
O1C C15C H15D 109.5
O1C C15C H15E 109.5
H15D C15C H15E 109.5
O1C C15C H15F 109.5
H15D C15C H15F 109.5
H15E C15C H15F 109.5
C21A C16A C17A 118.5(6)
C21A C16A C22A 120.0(6)
C17A C16A C22A 121.5(6)
C21A C16A Ru1A 70.0(3)
C17A C16A Ru1A 69.9(3)
C22A C16A Ru1A 129.5(5)
C18A C17A C16A 119.3(6)
C18A C17A Ru1A 68.9(4)
C16A C17A Ru1A 72.7(3)
C18A C17A H17A 120.4
C16A C17A H17A 120.4
Ru1A C17A H17A 130.4
C17A C18A C19A 123.4(6)
C17A C18A Ru1A 73.2(4)
C19A C18A Ru1A 73.7(4)
C17A C18A H18A 118.3
C19A C18A H18A 118.3
Ru1A C18A H18A 127.0
C20A C19A C18A 115.8(6)
C20A C19A C23A 121.8(6)
C18A C19A C23A 122.4(6)
C20A C19A Ru1A 69.5(4)
C18A C19A Ru1A 68.4(4)
C23A C19A Ru1A 133.2(5)
C19A C20A C21A 122.7(6)
C19A C20A Ru1A 73.1(4)
C21A C20A Ru1A 72.4(4)
C19A C20A H20A 118.6
C21A C20A H20A 118.6
Ru1A C20A H20A 128.2
C20A C21A C16A 120.3(6)
C20A C21A Ru1A 69.8(4)
C16A C21A Ru1A 72.8(4)
C20A C21A H21A 119.9
C16A C21A H21A 119.9
Ru1A C21A H21A 130.1
C16A C22A H22A 109.5
C16A C22A H22B 109.5
H22A C22A H22B 109.5
C16A C22A H22C 109.5
H22A C22A H22C 109.5
H22B C22A H22C 109.5
C25A C23A C19A 114.2(6)
C25A C23A C24A 108.6(7)
C19A C23A C24A 107.6(6)
C25A C23A H23A 108.8
C19A C23A H23A 108.8
C24A C23A H23A 108.8
C23A C24A H24A 109.5
C23A C24A H24B 109.5
H24A C24A H24B 109.5
C23A C24A H24C 109.5
H24A C24A H24C 109.5
H24B C24A H24C 109.5
C23A C25A H25A 109.5
C23A C25A H25B 109.5
H25A C25A H25B 109.5
C23A C25A H25C 109.5
H25A C25A H25C 109.5
H25B C25A H25C 109.5
N5B Ru1B N1B 75.7(2)
N5B Ru1B C20B 134.9(2)
N1B Ru1B C20B 92.8(2)
N5B Ru1B C18B 93.1(2)
N1B Ru1B C18B 138.6(2)
C20B Ru1B C18B 67.0(2)
N5B Ru1B C17B 109.2(2)
N1B Ru1B C17B 173.0(2)
C20B Ru1B C17B 80.2(2)
C18B Ru1B C17B 37.9(2)
N5B Ru1B C21B 171.4(2)
N1B Ru1B C21B 107.0(2)
C20B Ru1B C21B 37.8(2)
C18B Ru1B C21B 79.5(2)
C17B Ru1B C21B 67.4(2)
N5B Ru1B C19B 103.2(2)
N1B Ru1B C19B 105.9(2)
C20B Ru1B C19B 37.6(2)
C18B Ru1B C19B 37.2(2)
C17B Ru1B C19B 68.3(2)
C21B Ru1B C19B 68.2(2)
N5B Ru1B C16B 142.9(2)
N1B Ru1B C16B 139.7(2)
C20B Ru1B C16B 67.7(2)
C18B Ru1B C16B 67.2(2)
C17B Ru1B C16B 37.1(2)
C21B Ru1B C16B 37.3(2)
C19B Ru1B C16B 80.3(2)
N5B Ru1B Cl1B 84.89(15)
N1B Ru1B Cl1B 83.90(14)
C20B Ru1B Cl1B 137.98(18)
C18B Ru1B Cl1B 135.51(18)
C17B Ru1B Cl1B 101.40(18)
C21B Ru1B Cl1B 103.45(17)
C19B Ru1B Cl1B 168.43(17)
C16B Ru1B Cl1B 88.25(18)
C14B O1B C15B 110.5(6)
N2B N1B C6B 110.6(5)
N2B N1B Ru1B 131.3(4)
C6B N1B Ru1B 117.4(4)
N1B N2B C1B 107.7(5)
C2B N3B C1B 114.4(5)
C7B N4B C8B 107.0(5)
C7B N4B H40B 126.5
C8B N4B H40B 126.5
C7B N5B C13B 106.1(5)
C7B N5B Ru1B 116.6(4)
C13B N5B Ru1B 137.3(4)
N3B C1B N2B 124.7(5)
N3B C1B C5B 126.0(6)
N2B C1B C5B 109.3(5)
N3B C2B C3B 123.5(6)
N3B C2B H2B 118.2
C3B C2B H2B 118.2
C4B C3B C2B 122.6(6)
C4B C3B Br1B 118.9(5)
C2B C3B Br1B 118.5(5)
C3B C4B C5B 114.7(6)
C3B C4B H4B 122.6
C5B C4B H4B 122.6
C4B C5B C1B 118.7(6)
C4B C5B C6B 136.7(6)
C1B C5B C6B 104.5(5)
N1B C6B C5B 107.9(5)
N1B C6B C7B 113.2(5)
C5B C6B C7B 138.9(6)
N5B C7B N4B 112.1(5)
N5B C7B C6B 116.8(5)
N4B C7B C6B 131.1(6)
N4B C8B C13B 106.2(5)
N4B C8B C9B 131.7(6)
C13B C8B C9B 122.0(6)
C10B C9B C8B 116.2(6)
C10B C9B C14B 122.6(6)
C8B C9B C14B 121.2(6)
C9B C10B C11B 122.5(6)
C9B C10B H10B 118.7
C11B C10B H10B 118.7
C12B C11B C10B 121.0(6)
C12B C11B H11B 119.5
C10B C11B H11B 119.5
C11B C12B C13B 117.5(6)
C11B C12B H12B 121.2
C13B C12B H12B 121.2
N5B C13B C8B 108.6(5)
N5B C13B C12B 130.7(6)
C8B C13B C12B 120.7(6)
O1B C14B C9B 112.0(5)
O1B C14B H14C 109.2
C9B C14B H14C 109.2
O1B C14B H14D 109.2
C9B C14B H14D 109.2
H14C C14B H14D 107.9
O1B C15B H15S 109.5
O1B C15B H15P 109.5
H15S C15B H15P 109.5
O1B C15B H15O 109.5
H15S C15B H15O 109.5
H15P C15B H15O 109.5
C17B C16B C21B 118.9(6)
C17B C16B C22B 119.9(6)
C21B C16B C22B 121.2(6)
C17B C16B Ru1B 69.4(4)
C21B C16B Ru1B 69.9(3)
C22B C16B Ru1B 130.7(5)
C16B C17B C18B 119.6(6)
C16B C17B Ru1B 73.4(4)
C18B C17B Ru1B 70.4(3)
C16B C17B H17B 120.2
C18B C17B H17B 120.2
Ru1B C17B H17B 128.1
C19B C18B C17B 123.3(6)
C19B C18B Ru1B 73.9(4)
C17B C18B Ru1B 71.7(4)
C19B C18B H18B 118.3
C17B C18B H18B 118.3
Ru1B C18B H18B 128.6
C18B C19B C20B 115.8(6)
C18B C19B C23B 120.6(6)
C20B C19B C23B 123.6(6)
C18B C19B Ru1B 68.9(4)
C20B C19B Ru1B 68.6(4)
C23B C19B Ru1B 132.5(4)
C21B C20B C19B 122.4(6)
C21B C20B Ru1B 72.3(4)
C19B C20B Ru1B 73.7(4)
C21B C20B H20B 118.8
C19B C20B H20B 118.8
Ru1B C20B H20B 127.3
C20B C21B C16B 119.8(6)
C20B C21B Ru1B 69.8(3)
C16B C21B Ru1B 72.8(4)
C20B C21B H21B 120.1
C16B C21B H21B 120.1
Ru1B C21B H21B 129.7
C16B C22B H22D 109.5
C16B C22B H22E 109.5
H22D C22B H22E 109.5
C16B C22B H22F 109.5
H22D C22B H22F 109.5
H22E C22B H22F 109.5
C19B C23B C25B 114.4(6)
C19B C23B C24B 112.8(5)
C25B C23B C24B 109.3(6)
C19B C23B H23B 106.6
C25B C23B H23B 106.6
C24B C23B H23B 106.6
C23B C24B H24D 109.5
C23B C24B H24E 109.5
H24D C24B H24E 109.5
C23B C24B H24F 109.5
H24D C24B H24F 109.5
H24E C24B H24F 109.5
C23B C25B H25D 109.5
C23B C25B H25E 109.5
H25D C25B H25E 109.5
C23B C25B H25F 109.5
H25D C25B H25F 109.5
H25E C25B H25F 109.5
C26 O2 H2 109.5
O2 C26 H26A 109.5
O2 C26 H26B 109.5
H26A C26 H26B 109.5
O2 C26 H26C 109.5
H26A C26 H26C 109.5
H26B C26 H26C 109.5

loop_
_geom_bond_atom_site_label_1
_geom_bond_atom_site_label_2
_geom_bond_distance
Ru1A N1A 2.078(5)
Ru1A N5A 2.099(5)
Ru1A C18A 2.144(6)
Ru1A C20A 2.167(6)
Ru1A C17A 2.199(6)
Ru1A C21A 2.201(6)
Ru1A C19A 2.213(6)
Ru1A C16A 2.237(6)
Ru1A Cl1A 2.3952(17)
Br1A C3A 1.885(6)
N1A C6A 1.350(8)
N1A N2A 1.354(7)
N2A C1A 1.358(8)
N2A H200 0.8800
N3A C2A 1.313(8)
N3A C1A 1.348(8)
N4A C7A 1.336(8)
N4A C8A 1.385(9)
N4A H40A 0.8800
N5A C7A 1.335(8)
N5A C13A 1.381(8)
C1A C5A 1.416(8)
C2A C3A 1.418(9)
C2A H2A 0.9500
C3A C4A 1.392(9)
C4A C5A 1.400(9)
C4A H4A 0.9500
C5A C6A 1.407(9)
C6A C7A 1.441(9)
C8A C9A 1.416(10)
C8A C13A 1.422(10)
C9A C10A 1.401(11)
C9A C14A 1.519(11)
C10A C11A 1.379(11)
C10A H10A 0.9500
C11A C12A 1.384(10)
C11A H11A 0.9500
C12A C13A 1.385(10)
C12A H12A 0.9500
C14A O1C 1.479(11)
C14A O1A 1.505(12)
C14A H14A 0.9600
C14A H14B 0.9600
C14A H14S 0.9461
C14A H14P 1.0648
O1A C15A 1.462(15)
C15A H15A 0.9800
C15A H15B 0.9800
C15A H15C 0.9800
O1C C15C 1.463(13)
C15C H15D 0.9800
C15C H15E 0.9800
C15C H15F 0.9800
C16A C21A 1.416(9)
C16A C17A 1.423(9)
C16A C22A 1.505(9)
C17A C18A 1.412(9)
C17A H17A 0.9500
C18A C19A 1.417(9)
C18A H18A 0.9500
C19A C20A 1.405(9)
C19A C23A 1.505(9)
C20A C21A 1.414(9)
C20A H20A 0.9500
C21A H21A 0.9500
C22A H22A 0.9800
C22A H22B 0.9800
C22A H22C 0.9800
C23A C25A 1.499(10)
C23A C24A 1.558(11)
C23A H23A 1.0000
C24A H24A 0.9800
C24A H24B 0.9800
C24A H24C 0.9800
C25A H25A 0.9800
C25A H25B 0.9800
C25A H25C 0.9800
Ru1B N5B 2.095(5)
Ru1B N1B 2.099(5)
Ru1B C20B 2.168(6)
Ru1B C18B 2.171(6)
Ru1B C17B 2.187(6)
Ru1B C21B 2.201(6)
Ru1B C19B 2.235(6)
Ru1B C16B 2.239(6)
Ru1B Cl1B 2.4091(17)
Br1B C3B 1.913(6)
O1B C14B 1.393(8)
O1B C15B 1.461(10)
N1B N2B 1.352(7)
N1B C6B 1.353(7)
N2B C1B 1.367(8)
N3B C2B 1.317(8)
N3B C1B 1.346(8)
N4B C7B 1.350(7)
N4B C8B 1.379(8)
N4B H40B 0.8800
N5B C7B 1.329(8)
N5B C13B 1.379(7)
C1B C5B 1.415(8)
C2B C3B 1.419(9)
C2B H2B 0.9500
C3B C4B 1.370(8)
C4B C5B 1.406(9)
C4B H4B 0.9500
C5B C6B 1.422(9)
C6B C7B 1.438(8)
C8B C13B 1.397(9)
C8B C9B 1.405(8)
C9B C10B 1.372(9)
C9B C14B 1.528(9)
C10B C11B 1.413(9)
C10B H10B 0.9500
C11B C12B 1.375(9)
C11B H11B 0.9500
C12B C13B 1.404(9)
C12B H12B 0.9500
C14B H14C 0.9900
C14B H14D 0.9900
C15B H15S 0.9800
C15B H15P 0.9800
C15B H15O 0.9800
C16B C17B 1.410(9)
C16B C21B 1.420(9)
C16B C22B 1.504(9)
C17B C18B 1.415(9)
C17B H17B 0.9500
C18B C19B 1.406(9)
C18B H18B 0.9500
C19B C20B 1.421(9)
C19B C23B 1.514(9)
C20B C21B 1.417(9)
C20B H20B 0.9500
C21B H21B 0.9500
C22B H22D 0.9800
C22B H22E 0.9800
C22B H22F 0.9800
C23B C25B 1.525(9)
C23B C24B 1.542(9)
C23B H23B 1.0000
C24B H24D 0.9800
C24B H24E 0.9800
C24B H24F 0.9800
C25B H25D 0.9800
C25B H25E 0.9800
C25B H25F 0.9800
O2 C26 1.390(13)
O2 H2 0.8400
C26 H26A 0.9800
C26 H26B 0.9800
C26 H26C 0.9800

loop_
_geom_torsion_atom_site_label_1
_geom_torsion_atom_site_label_2
_geom_torsion_atom_site_label_3
_geom_torsion_atom_site_label_4
_geom_torsion
N5A Ru1A N1A C6A 3.7(5)
C18A Ru1A N1A C6A 141.3(5)
C20A Ru1A N1A C6A 82.9(5)
C17A Ru1A N1A C6A 176.4(5)
C19A Ru1A N1A C6A 104.9(5)
C16A Ru1A N1A C6A -163.0(4)
Cl1A Ru1A N1A C6A -82.6(5)
N5A Ru1A N1A N2A 173.1(5)
C18A Ru1A N1A N2A -49.3(5)
C20A Ru1A N1A N2A -107.7(5)
C17A Ru1A N1A N2A -14.2(6)
C19A Ru1A N1A N2A -85.7(5)
C16A Ru1A N1A N2A 6.3(7)
Cl1A Ru1A N1A N2A 86.8(5)
C6A N1A N2A C1A -0.3(7)
Ru1A N1A N2A C1A -170.3(4)
N1A Ru1A N5A C7A -1.2(4)
C18A Ru1A N5A C7A -78.2(6)
C20A Ru1A N5A C7A -138.1(5)
C21A Ru1A N5A C7A -173.2(5)
C19A Ru1A N5A C7A -101.8(5)
C16A Ru1A N5A C7A 165.2(4)
Cl1A Ru1A N5A C7A 84.3(5)
N1A Ru1A N5A C13A 179.3(7)
C18A Ru1A N5A C13A 102.3(7)
C20A Ru1A N5A C13A 42.5(7)
C21A Ru1A N5A C13A 7.4(7)
C19A Ru1A N5A C13A 78.7(7)
C16A Ru1A N5A C13A -14.3(9)
Cl1A Ru1A N5A C13A -95.2(7)
C2A N3A C1A N2A -177.9(5)
C2A N3A C1A C5A 0.8(9)
N1A N2A C1A N3A 178.3(5)
N1A N2A C1A C5A -0.5(7)
C1A N3A C2A C3A -0.8(9)
N3A C2A C3A C4A 0.2(10)
N3A C2A C3A Br1A -178.7(5)
C2A C3A C4A C5A 0.3(9)
Br1A C3A C4A C5A 179.3(4)
C3A C4A C5A C6A 176.1(7)
C3A C4A C5A C1A -0.3(9)
N3A C1A C5A C4A -0.2(10)
N2A C1A C5A C4A 178.6(5)
N3A C1A C5A C6A -177.8(6)
N2A C1A C5A C6A 1.1(7)
N2A N1A C6A C5A 0.9(7)
Ru1A N1A C6A C5A 172.3(4)
N2A N1A C6A C7A -176.7(5)
Ru1A N1A C6A C7A -5.4(7)
C4A C5A C6A N1A -178.0(7)
C1A C5A C6A N1A -1.2(7)
C4A C5A C6A C7A -1.2(15)
C1A C5A C6A C7A 175.6(8)
C13A N5A C7A N4A -2.3(8)
Ru1A N5A C7A N4A 178.0(4)
C13A N5A C7A C6A 178.4(6)
Ru1A N5A C7A C6A -1.2(7)
C8A N4A C7A N5A 1.3(8)
C8A N4A C7A C6A -179.6(7)
N1A C6A C7A N5A 4.2(8)
C5A C6A C7A N5A -172.5(7)
N1A C6A C7A N4A -174.9(7)
C5A C6A C7A N4A 8.5(14)
C7A N4A C8A C9A -179.3(8)
C7A N4A C8A C13A 0.3(8)
N4A C8A C9A C10A -178.0(8)
C13A C8A C9A C10A 2.4(12)
N4A C8A C9A C14A 2.5(15)
C13A C8A C9A C14A -177.1(8)
C8A C9A C10A C11A -0.8(14)
C14A C9A C10A C11A 178.7(9)
C9A C10A C11A C12A -0.7(15)
C10A C11A C12A C13A 0.7(13)
C7A N5A C13A C12A -176.9(8)
Ru1A N5A C13A C12A 2.6(13)
C7A N5A C13A C8A 2.4(8)
Ru1A N5A C13A C8A -178.1(5)
C11A C12A C13A N5A -179.9(8)
C11A C12A C13A C8A 1.0(11)
N4A C8A C13A N5A -1.7(8)
C9A C8A C13A N5A 178.0(7)
N4A C8A C13A C12A 177.7(7)
C9A C8A C13A C12A -2.6(12)
C10A C9A C14A O1C 118.0(9)
C8A C9A C14A O1C -62.5(11)
C10A C9A C14A O1A 65.1(12)
C8A C9A C14A O1A -115.4(10)
O1C C14A O1A C15A -40.9(14)
C9A C14A O1A C15A 61.2(15)
O1A C14A O1C C15C 25.1(10)
C9A C14A O1C C15C -70.7(10)
N1A Ru1A C16A C21A -165.9(4)
N5A Ru1A C16A C21A 35.2(6)
C18A Ru1A C16A C21A -102.8(4)
C20A Ru1A C16A C21A -29.2(4)
C17A Ru1A C16A C21A -132.4(6)
C19A Ru1A C16A C21A -65.7(4)
Cl1A Ru1A C16A C21A 115.0(4)
N1A Ru1A C16A C17A -33.5(6)
N5A Ru1A C16A C17A 167.6(4)
C18A Ru1A C16A C17A 29.6(4)
C20A Ru1A C16A C17A 103.2(4)
C21A Ru1A C16A C17A 132.4(6)
C19A Ru1A C16A C17A 66.7(4)
Cl1A Ru1A C16A C17A -112.6(4)
N1A Ru1A C16A C22A 81.2(7)
N5A Ru1A C16A C22A -77.7(8)
C18A Ru1A C16A C22A 144.3(7)
C20A Ru1A C16A C22A -142.1(7)
C17A Ru1A C16A C22A 114.7(8)
C21A Ru1A C16A C22A -112.9(8)
C19A Ru1A C16A C22A -178.6(7)
Cl1A Ru1A C16A C22A 2.1(6)
C21A C16A C17A C18A -0.6(9)
C22A C16A C17A C18A -177.5(6)
Ru1A C16A C17A C18A -52.7(5)
C21A C16A C17A Ru1A 52.2(5)
C22A C16A C17A Ru1A -124.7(6)
N1A Ru1A C17A C18A -69.5(4)
C20A Ru1A C17A C18A 65.7(4)
C21A Ru1A C17A C18A 103.0(4)
C19A Ru1A C17A C18A 28.6(4)
C16A Ru1A C17A C18A 131.9(6)
Cl1A Ru1A C17A C18A -157.3(4)
N1A Ru1A C17A C16A 158.6(4)
C18A Ru1A C17A C16A -131.9(6)
C20A Ru1A C17A C16A -66.2(4)
C21A Ru1A C17A C16A -29.0(4)
C19A Ru1A C17A C16A -103.3(4)
Cl1A Ru1A C17A C16A 70.7(4)
C16A C17A C18A C19A -2.0(9)
Ru1A C17A C18A C19A -56.6(5)
C16A C17A C18A Ru1A 54.5(5)
N1A Ru1A C18A C17A 116.6(4)
N5A Ru1A C18A C17A -172.7(4)
C20A Ru1A C18A C17A -103.3(4)
C21A Ru1A C18A C17A -66.0(4)
C19A Ru1A C18A C17A -133.4(6)
C16A Ru1A C18A C17A -29.2(4)
Cl1A Ru1A C18A C17A 32.9(5)
N1A Ru1A C18A C19A -110.0(4)
N5A Ru1A C18A C19A -39.3(5)
C20A Ru1A C18A C19A 30.1(4)
C17A Ru1A C18A C19A 133.4(6)
C21A Ru1A C18A C19A 67.4(4)
C16A Ru1A C18A C19A 104.2(4)
Cl1A Ru1A C18A C19A 166.3(3)
C17A C18A C19A C20A 3.9(9)
Ru1A C18A C19A C20A -52.4(5)
C17A C18A C19A C23A -175.3(6)
Ru1A C18A C19A C23A 128.3(6)
C17A C18A C19A Ru1A 56.3(5)
N1A Ru1A C19A C20A -154.7(4)
N5A Ru1A C19A C20A -76.5(4)
C18A Ru1A C19A C20A 130.4(6)
C17A Ru1A C19A C20A 101.8(4)
C21A Ru1A C19A C20A 28.6(4)
C16A Ru1A C19A C20A 65.0(4)
Cl1A Ru1A C19A C20A 69.0(11)
N1A Ru1A C19A C18A 75.0(4)
N5A Ru1A C19A C18A 153.2(4)
C20A Ru1A C19A C18A -130.4(6)
C17A Ru1A C19A C18A -28.6(4)
C21A Ru1A C19A C18A -101.8(4)
C16A Ru1A C19A C18A -65.4(4)
Cl1A Ru1A C19A C18A -61.4(12)
N1A Ru1A C19A C23A -39.8(7)
N5A Ru1A C19A C23A 38.4(7)
C18A Ru1A C19A C23A -114.8(8)
C20A Ru1A C19A C23A 114.8(8)
C17A Ru1A C19A C23A -143.4(8)
C21A Ru1A C19A C23A 143.4(8)
C16A Ru1A C19A C23A 179.8(7)
Cl1A Ru1A C19A C23A -176.2(6)
C18A C19A C20A C21A -3.3(9)
C23A C19A C20A C21A 175.9(6)
Ru1A C19A C20A C21A -55.2(6)
C18A C19A C20A Ru1A 51.9(5)
C23A C19A C20A Ru1A -128.9(6)
N1A Ru1A C20A C19A 36.8(5)
N5A Ru1A C20A C19A 109.1(4)
C18A Ru1A C20A C19A -30.5(4)
C17A Ru1A C20A C19A -67.8(4)
C21A Ru1A C20A C19A -133.5(6)
C16A Ru1A C20A C19A -104.7(4)
Cl1A Ru1A C20A C19A -165.0(3)
N1A Ru1A C20A C21A 170.3(3)
N5A Ru1A C20A C21A -117.4(4)
C18A Ru1A C20A C21A 103.1(4)
C17A Ru1A C20A C21A 65.7(4)
C19A Ru1A C20A C21A 133.5(6)
C16A Ru1A C20A C21A 28.8(4)
Cl1A Ru1A C20A C21A -31.4(5)
C19A C20A C21A C16A 0.9(10)
Ru1A C20A C21A C16A -54.6(5)
C19A C20A C21A Ru1A 55.5(6)
C17A C16A C21A C20A 1.1(9)
C22A C16A C21A C20A 178.0(6)
Ru1A C16A C21A C20A 53.2(5)
C17A C16A C21A Ru1A -52.1(5)
C22A C16A C21A Ru1A 124.8(6)
N5A Ru1A C21A C20A 69.5(4)
C18A Ru1A C21A C20A -66.0(4)
C17A Ru1A C21A C20A -103.4(4)
C19A Ru1A C21A C20A -28.3(4)
C16A Ru1A C21A C20A -132.5(6)
Cl1A Ru1A C21A C20A 158.8(3)
N5A Ru1A C21A C16A -157.9(4)
C18A Ru1A C21A C16A 66.6(4)
C20A Ru1A C21A C16A 132.5(6)
C17A Ru1A C21A C16A 29.1(4)
C19A Ru1A C21A C16A 104.2(4)
Cl1A Ru1A C21A C16A -68.6(4)
C20A C19A C23A C25A 62.7(9)
C18A C19A C23A C25A -118.1(7)
Ru1A C19A C23A C25A -28.2(10)
C20A C19A C23A C24A -57.9(8)
C18A C19A C23A C24A 121.3(7)
Ru1A C19A C23A C24A -148.8(6)
N5B Ru1B N1B N2B -174.2(5)
C20B Ru1B N1B N2B 50.0(5)
C18B Ru1B N1B N2B 107.7(5)
C21B Ru1B N1B N2B 14.3(6)
C19B Ru1B N1B N2B 85.9(5)
C16B Ru1B N1B N2B -7.9(7)
Cl1B Ru1B N1B N2B -87.9(5)
N5B Ru1B N1B C6B -5.4(4)
C20B Ru1B N1B C6B -141.2(5)
C18B Ru1B N1B C6B -83.6(5)
C21B Ru1B N1B C6B -176.9(4)
C19B Ru1B N1B C6B -105.4(5)
C16B Ru1B N1B C6B 160.8(4)
Cl1B Ru1B N1B C6B 80.8(4)
C6B N1B N2B C1B 0.2(6)
Ru1B N1B N2B C1B 169.6(4)
N1B Ru1B N5B C7B 2.9(5)
C20B Ru1B N5B C7B 82.3(5)
C18B Ru1B N5B C7B 142.4(5)
C17B Ru1B N5B C7B 177.6(5)
C19B Ru1B N5B C7B 106.2(5)
C16B Ru1B N5B C7B -162.4(5)
Cl1B Ru1B N5B C7B -82.1(5)
N1B Ru1B N5B C13B -177.3(6)
C20B Ru1B N5B C13B -97.9(6)
C18B Ru1B N5B C13B -37.8(6)
C17B Ru1B N5B C13B -2.6(7)
C19B Ru1B N5B C13B -74.0(6)
C16B Ru1B N5B C13B 17.4(8)
Cl1B Ru1B N5B C13B 97.7(6)
C2B N3B C1B N2B 177.9(6)
C2B N3B C1B C5B -3.3(9)
N1B N2B C1B N3B 179.0(5)
N1B N2B C1B C5B 0.0(7)
C1B N3B C2B C3B 1.5(9)
N3B C2B C3B C4B 0.4(10)
N3B C2B C3B Br1B -178.6(5)
C2B C3B C4B C5B -0.5(9)
Br1B C3B C4B C5B 178.4(4)
C3B C4B C5B C1B -1.1(9)
C3B C4B C5B C6B -177.7(7)
N3B C1B C5B C4B 3.3(9)
N2B C1B C5B C4B -177.8(5)
N3B C1B C5B C6B -179.1(6)
N2B C1B C5B C6B -0.2(7)
N2B N1B C6B C5B -0.3(7)
Ru1B N1B C6B C5B -171.3(4)
N2B N1B C6B C7B 178.0(5)
Ru1B N1B C6B C7B 7.0(7)
C4B C5B C6B N1B 177.2(7)
C1B C5B C6B N1B 0.3(7)
C4B C5B C6B C7B -0.4(14)
C1B C5B C6B C7B -177.3(7)
C13B N5B C7B N4B 1.2(7)
Ru1B N5B C7B N4B -178.9(4)
C13B N5B C7B C6B -180.0(5)
Ru1B N5B C7B C6B -0.1(7)
C8B N4B C7B N5B -0.4(7)
C8B N4B C7B C6B -179.0(6)
N1B C6B C7B N5B -4.4(8)
C5B C6B C7B N5B 173.1(7)
N1B C6B C7B N4B 174.1(6)
C5B C6B C7B N4B -8.4(13)
C7B N4B C8B C13B -0.6(7)
C7B N4B C8B C9B -177.3(7)
N4B C8B C9B C10B 178.9(7)
C13B C8B C9B C10B 2.6(9)
N4B C8B C9B C14B -1.1(11)
C13B C8B C9B C14B -177.4(6)
C8B C9B C10B C11B -1.3(9)
C14B C9B C10B C11B 178.7(6)
C9B C10B C11B C12B 0.1(10)
C10B C11B C12B C13B -0.1(9)
C7B N5B C13B C8B -1.6(7)
Ru1B N5B C13B C8B 178.6(5)
C7B N5B C13B C12B 179.8(6)
Ru1B N5B C13B C12B 0.0(11)
N4B C8B C13B N5B 1.3(7)
C9B C8B C13B N5B 178.4(6)
N4B C8B C13B C12B -179.9(5)
C9B C8B C13B C12B -2.8(10)
C11B C12B C13B N5B 179.9(6)
C11B C12B C13B C8B 1.4(9)
C15B O1B C14B C9B 73.7(8)
C10B C9B C14B O1B -104.9(7)
C8B C9B C14B O1B 75.1(8)
N5B Ru1B C16B C17B -32.4(6)
N1B Ru1B C16B C17B 170.0(4)
C20B Ru1B C16B C17B 103.7(4)
C18B Ru1B C16B C17B 30.3(4)
C21B Ru1B C16B C17B 133.3(6)
C19B Ru1B C16B C17B 66.7(4)
Cl1B Ru1B C16B C17B -111.6(4)
N5B Ru1B C16B C21B -165.7(4)
N1B Ru1B C16B C21B 36.7(5)
C20B Ru1B C16B C21B -29.6(4)
C18B Ru1B C16B C21B -103.0(4)
C17B Ru1B C16B C21B -133.3(6)
C19B Ru1B C16B C21B -66.6(4)
Cl1B Ru1B C16B C21B 115.1(4)
N5B Ru1B C16B C22B 79.9(7)
N1B Ru1B C16B C22B -77.7(7)
C20B Ru1B C16B C22B -144.0(7)
C18B Ru1B C16B C22B 142.6(7)
C17B Ru1B C16B C22B 112.3(7)
C21B Ru1B C16B C22B -114.4(8)
C19B Ru1B C16B C22B 179.0(6)
Cl1B Ru1B C16B C22B 0.7(6)
C21B C16B C17B C18B -3.8(9)
C22B C16B C17B C18B 178.9(6)
Ru1B C16B C17B C18B -55.2(5)
C21B C16B C17B Ru1B 51.3(5)
C22B C16B C17B Ru1B -126.0(6)
N5B Ru1B C17B C16B 160.0(4)
C20B Ru1B C17B C16B -65.8(4)
C18B Ru1B C17B C16B -130.8(5)
C21B Ru1B C17B C16B -28.5(4)
C19B Ru1B C17B C16B -103.0(4)
Cl1B Ru1B C17B C16B 71.5(4)
N5B Ru1B C17B C18B -69.2(4)
C20B Ru1B C17B C18B 65.0(4)
C21B Ru1B C17B C18B 102.3(4)
C19B Ru1B C17B C18B 27.8(4)
C16B Ru1B C17B C18B 130.8(5)
Cl1B Ru1B C17B C18B -157.8(3)
C16B C17B C18B C19B 1.2(9)
Ru1B C17B C18B C19B -55.4(5)
C16B C17B C18B Ru1B 56.6(5)
N5B Ru1B C18B C19B -107.9(4)
N1B Ru1B C18B C19B -36.2(5)
C20B Ru1B C18B C19B 30.2(4)
C17B Ru1B C18B C19B 134.3(6)
C21B Ru1B C18B C19B 67.7(4)
C16B Ru1B C18B C19B 104.5(4)
Cl1B Ru1B C18B C19B 166.2(3)
N5B Ru1B C18B C17B 117.8(4)
N1B Ru1B C18B C17B -170.5(3)
C20B Ru1B C18B C17B -104.1(4)
C21B Ru1B C18B C17B -66.6(4)
C19B Ru1B C18B C17B -134.3(6)
C16B Ru1B C18B C17B -29.7(3)
Cl1B Ru1B C18B C17B 32.0(4)
C17B C18B C19B C20B 2.7(9)
Ru1B C18B C19B C20B -51.7(5)
C17B C18B C19B C23B -177.7(6)
Ru1B C18B C19B C23B 127.8(6)
C17B C18B C19B Ru1B 54.4(5)
N5B Ru1B C19B C18B 77.4(4)
N1B Ru1B C19B C18B 156.0(4)
C20B Ru1B C19B C18B -130.7(6)
C17B Ru1B C19B C18B -28.3(4)
C21B Ru1B C19B C18B -101.7(4)
C16B Ru1B C19B C18B -64.9(4)
Cl1B Ru1B C19B C18B -56.3(10)
N5B Ru1B C19B C20B -151.9(4)
N1B Ru1B C19B C20B -73.3(4)
C18B Ru1B C19B C20B 130.7(6)
C17B Ru1B C19B C20B 102.4(4)
C21B Ru1B C19B C20B 29.0(4)
C16B Ru1B C19B C20B 65.8(4)
Cl1B Ru1B C19B C20B 74.3(10)
N1B Ru1B C19B C23B 43.2(6)
C20B Ru1B C19B C23B 116.6(8)
C18B Ru1B C19B C23B -112.8(8)
C17B Ru1B C19B C23B -141.0(7)
C21B Ru1B C19B C23B 145.6(7)
C16B Ru1B C19B C23B -177.7(6)
Cl1B Ru1B C19B C23B -169.1(5)
C18B C19B C20B C21B -4.1(9)
C23B C19B C20B C21B 176.4(6)
Ru1B C19B C20B C21B -56.0(5)
C18B C19B C20B Ru1B 51.8(5)
C23B C19B C20B Ru1B -127.7(6)
N5B Ru1B C20B C21B 173.0(3)
N1B Ru1B C20B C21B -114.5(4)
C18B Ru1B C20B C21B 102.9(4)
C17B Ru1B C20B C21B 65.7(4)
C19B Ru1B C20B C21B 132.8(6)
C16B Ru1B C20B C21B 29.2(4)
Cl1B Ru1B C20B C21B -30.5(5)
N5B Ru1B C20B C19B 40.2(5)
N1B Ru1B C20B C19B 112.7(4)
C18B Ru1B C20B C19B -29.9(4)
C17B Ru1B C20B C19B -67.1(4)
C21B Ru1B C20B C19B -132.8(6)
C16B Ru1B C20B C19B -103.6(4)
Cl1B Ru1B C20B C19B -163.2(3)
C19B C20B C21B C16B 1.6(9)
Ru1B C20B C21B C16B -55.0(5)
C19B C20B C21B Ru1B 56.6(5)
C17B C16B C21B C20B 2.5(9)
C22B C16B C21B C20B 179.7(6)
Ru1B C16B C21B C20B 53.6(5)
C17B C16B C21B Ru1B -51.1(5)
C22B C16B C21B Ru1B 126.1(6)
N1B Ru1B C21B C20B 71.9(4)
C18B Ru1B C21B C20B -65.9(4)
C17B Ru1B C21B C20B -103.5(4)
C19B Ru1B C21B C20B -28.8(4)
C16B Ru1B C21B C20B -131.9(6)
Cl1B Ru1B C21B C20B 159.6(3)
N1B Ru1B C21B C16B -156.2(4)
C20B Ru1B C21B C16B 131.9(6)
C18B Ru1B C21B C16B 66.0(4)
C17B Ru1B C21B C16B 28.4(4)
C19B Ru1B C21B C16B 103.0(4)
Cl1B Ru1B C21B C16B -68.5(4)
C18B C19B C23B C25B 170.7(6)
C20B C19B C23B C25B -9.8(9)
Ru1B C19B C23B C25B -100.7(7)
C18B C19B C23B C24B -63.5(8)
C20B C19B C23B C24B 116.0(7)
Ru1B C19B C23B C24B 25.1(9)
